data_4030313
loop_
_publ_author_name
'Han, Seo-Jung'
'Vogt, Florian'
'May, Jeremy A.'
'Krishnan, Shyam'
'Gatti, Michele'
'Virgil, Scott C.'
'Stoltz, Brian M.'

_publ_section_title
;
 Evolution of a Unified, Stereodivergent Approach to the Synthesis of
 Communesin F and Perophoramidine.
;
_journal_issue 1
_journal_name_full 'The Journal of organic chemistry'
_journal_page_first 528
_journal_paper_doi 10.1021/jo502534g
_journal_volume 80
_journal_year 2014
_chemical_formula_moiety 'C33 H27 Cl F3 N7 O6 S'
_chemical_formula_sum 'C33 H27 Cl F3 N7 O6 S'
_chemical_formula_weight 742.13
_chemical_name_systematic
; 
 ? 
;
_space_group_IT_number 2
_symmetry_cell_setting triclinic
_symmetry_space_group_name_Hall '-P 1'
_symmetry_space_group_name_H-M 'P -1'
_atom_sites_solution_hydrogens geom
_atom_sites_solution_primary direct
_atom_sites_solution_secondary difmap
_audit_creation_method SHELXL-97
_cell_angle_alpha 73.0330(10)
_cell_angle_beta 67.6620(10)
_cell_angle_gamma 67.3760(10)
_cell_formula_units_Z 2
_cell_length_a 10.9264(5)
_cell_length_b 12.1779(6)
_cell_length_c 14.2739(7)
_cell_measurement_reflns_used 16089
_cell_measurement_temperature 100(2)
_cell_measurement_theta_max 31.97
_cell_measurement_theta_min 2.20
_cell_volume 1597.82(13)
_computing_cell_refinement 'Bruker SAINT v6.45A'
_computing_data_collection 'Bruker SMART v5.630'
_computing_data_reduction 'Bruker SAINT v6.45A'
_computing_molecular_graphics 'Bruker XP v5.1'
_computing_publication_material 'Bruker XCIF v6.12'
_computing_structure_refinement 'Bruker XL v6.12'
_computing_structure_solution 'Bruker XS v6.12'
_diffrn_ambient_temperature 100(2)
_diffrn_measured_fraction_theta_full 0.889
_diffrn_measured_fraction_theta_max 0.889
_diffrn_measurement_device_type 'Bruker SMART 1000'
_diffrn_measurement_method '\w scans at 8 \f settings'
_diffrn_radiation_monochromator graphite
_diffrn_radiation_source 'normal-focus sealed tube'
_diffrn_radiation_type MoK\a
_diffrn_radiation_wavelength 0.71073
_diffrn_reflns_av_R_equivalents 0.0577
_diffrn_reflns_av_sigmaI/netI 0.0585
_diffrn_reflns_limit_h_max 16
_diffrn_reflns_limit_h_min -16
_diffrn_reflns_limit_k_max 16
_diffrn_reflns_limit_k_min -18
_diffrn_reflns_limit_l_max 21
_diffrn_reflns_limit_l_min -20
_diffrn_reflns_number 37699
_diffrn_reflns_theta_full 32.63
_diffrn_reflns_theta_max 32.63
_diffrn_reflns_theta_min 1.57
_exptl_absorpt_coefficient_mu 0.262
_exptl_absorpt_correction_T_max 0.9667
_exptl_absorpt_correction_T_min 0.9047
_exptl_absorpt_correction_type none
_exptl_crystal_colour Colorless
_exptl_crystal_density_diffrn 1.543
_exptl_crystal_density_meas 0
_exptl_crystal_density_method 'not measured'
_exptl_crystal_description Fragment
_exptl_crystal_F_000 764
_exptl_crystal_size_max 0.39
_exptl_crystal_size_mid 0.37
_exptl_crystal_size_min 0.13
_refine_diff_density_max 0.887
_refine_diff_density_min -0.658
_refine_diff_density_rms 0.074
_refine_ls_extinction_method none
_refine_ls_goodness_of_fit_ref 1.637
_refine_ls_hydrogen_treatment Riding
_refine_ls_matrix_type 'Full matrix'
_refine_ls_number_parameters 462
_refine_ls_number_reflns 10400
_refine_ls_number_restraints 0
_refine_ls_restrained_S_all 1.637
_refine_ls_R_factor_all 0.0690
_refine_ls_R_factor_gt 0.0454
_refine_ls_shift/su_max 0.001
_refine_ls_shift/su_mean 0.000
_refine_ls_structure_factor_coef Fsqd
_refine_ls_weighting_details w=1/s^2^(Fo^2^)
_refine_ls_weighting_scheme sigma
_refine_ls_wR_factor_gt 0.0773
_refine_ls_wR_factor_ref 0.0795
_reflns_number_gt 7425
_reflns_number_total 10400
_reflns_threshold_expression >2sigma(I)
_cod_data_source_file jo502534g_si_003.cif
_cod_data_source_block jam04
_cod_depositor_comments
;
The following automatic conversions were performed:

'_symmetry_cell_setting' value 'Triclinic' changed to 'triclinic'
according to
/home/saulius/struct/COD-crude-data--automatic-downloads/rss-feeds/ACS/lib/dictionaries/cif_core.dic
dictionary named 'cif_core.dic' version 2.4.2 from
2011-04-26.

'_refine_ls_weighting_scheme' value 'Sigma' changed to
'sigma' according to
/home/saulius/struct/COD-crude-data--automatic-downloads/rss-feeds/ACS/lib/dictionaries/cif_core.dic
dictionary named 'cif_core.dic' version 2.4.2 from 2011-04-26.

Automatic conversion script
Id: cif_fix_values 2935 2014-11-11 08:27:57Z andrius 

 Adding full bibliography for 4030304--4030313.cif.

The following automatic conversions were performed:

'_atom_sites_solution_primary' value 'Direct methods' was changed to
'direct'.

'_atom_sites_solution_secondary' value 'Difference Fourier map' was
changed to 'difmap'.

'_atom_sites_solution_hydrogens' value 'Geometric positions' was
changed to 'geom'.

Automatic conversion script
Id: cif_fix_values 6452 2018-10-05 10:23:21Z andrius 
;
_cod_original_sg_symbol_H-M P-1
_cod_database_code 4030313

loop_
_symmetry_equiv_pos_as_xyz
'x, y, z'
'-x, -y, -z'

loop_
_atom_site_label
_atom_site_type_symbol
_atom_site_fract_x
_atom_site_fract_y
_atom_site_fract_z
_atom_site_U_iso_or_equiv
_atom_site_adp_type
_atom_site_occupancy
_atom_site_symmetry_multiplicity
_atom_site_calc_flag
_atom_site_refinement_flags
S1 S 0.67425(4) -0.02309(3) 0.08179(2) 0.01556(8) Uani 1 1 d .
Cl1 Cl 0.09419(4) -0.00993(3) 0.35979(2) 0.01591(8) Uani 1 1 d .
O1 O 0.58967(10) 0.00287(9) 0.30099(7) 0.0181(2) Uani 1 1 d .
O2 O 0.60743(10) 0.10342(9) 0.07862(7) 0.0208(2) Uani 1 1 d .
O3 O 0.69929(10) -0.07715(9) -0.00263(7) 0.0196(2) Uani 1 1 d .
O4 O 1.02732(12) -0.31168(11) -0.00286(9) 0.0387(3) Uani 1 1 d .
O5 O 0.82400(12) -0.29491(10) 0.11130(8) 0.0309(3) Uani 1 1 d .
O6 O 0.07660(11) 0.52703(9) 0.24290(7) 0.0235(2) Uani 1 1 d .
F1 F 0.37415(8) 0.34046(7) 0.11663(6) 0.0243(2) Uani 1 1 d .
F2 F 0.29384(9) 0.53401(8) 0.08767(6) 0.0281(2) Uani 1 1 d .
F3 F 0.23230(9) 0.42887(8) 0.02608(6) 0.0260(2) Uani 1 1 d .
N1 N 0.69167(15) -0.34991(13) 0.62992(10) 0.0336(4) Uani 1 1 d .
N2 N 0.68639(13) -0.37014(12) 0.55896(10) 0.0246(3) Uani 1 1 d .
N3 N 0.68509(14) -0.40890(12) 0.48769(10) 0.0287(3) Uani 1 1 d .
N4 N 0.29592(12) -0.00974(10) 0.50030(8) 0.0146(2) Uani 1 1 d .
N5 N 0.09519(12) 0.33315(10) 0.24383(8) 0.0139(2) Uani 1 1 d .
N6 N 0.57804(12) -0.09328(10) 0.18716(8) 0.0146(2) Uani 1 1 d .
N7 N 0.92950(14) -0.26493(11) 0.06650(10) 0.0236(3) Uani 1 1 d .
C1 C 0.63553(16) -0.31601(13) 0.40528(11) 0.0223(3) Uani 1 1 d .
H1A H 0.6172 -0.3552 0.3624 0.027 Uiso 1 1 calc R
H1B H 0.7098 -0.2795 0.3607 0.027 Uiso 1 1 calc R
C2 C 0.50385(15) -0.21652(13) 0.44680(10) 0.0175(3) Uani 1 1 d .
H2A H 0.5258 -0.1705 0.4818 0.021 Uiso 1 1 calc R
H2B H 0.4340 -0.2540 0.4987 0.021 Uiso 1 1 calc R
C3 C 0.43939(14) -0.12763(12) 0.36266(10) 0.0147(3) Uani 1 1 d .
C4 C 0.31420(14) -0.02743(12) 0.41099(9) 0.0129(3) Uani 1 1 d .
C5 C 0.20965(14) 0.06825(12) 0.35688(10) 0.0132(3) Uani 1 1 d .
C6 C 0.27057(14) 0.12484(12) 0.24612(9) 0.0138(3) Uani 1 1 d .
H6A H 0.3396 0.1600 0.2444 0.017 Uiso 1 1 calc R
H6B H 0.3206 0.0603 0.2036 0.017 Uiso 1 1 calc R
C7 C 0.16302(15) 0.22295(12) 0.19804(10) 0.0147(3) Uani 1 1 d .
H7A H 0.2093 0.2449 0.1239 0.018 Uiso 1 1 calc R
H7B H 0.0905 0.1892 0.2042 0.018 Uiso 1 1 calc R
C8 C 0.13342(15) 0.43418(13) 0.20687(10) 0.0160(3) Uani 1 1 d .
C9 C 0.25997(16) 0.43317(13) 0.10835(11) 0.0202(3) Uani 1 1 d .
C10 C -0.02401(14) 0.33252(13) 0.34152(9) 0.0152(3) Uani 1 1 d .
H10 H -0.0734 0.4184 0.3515 0.018 Uiso 1 1 calc R
C11 C -0.12887(14) 0.28424(13) 0.33537(10) 0.0171(3) Uani 1 1 d .
H11 H -0.1331 0.2068 0.3736 0.021 Uiso 1 1 calc R
C12 C -0.21600(15) 0.34440(13) 0.27908(10) 0.0188(3) Uani 1 1 d .
C13 C -0.21706(17) 0.46632(14) 0.21417(11) 0.0268(4) Uani 1 1 d .
H13A H -0.1694 0.5030 0.2364 0.040 Uiso 1 1 calc R
H13B H -0.3134 0.5181 0.2218 0.040 Uiso 1 1 calc R
H13C H -0.1691 0.4574 0.1419 0.040 Uiso 1 1 calc R
C14 C -0.31789(16) 0.29312(15) 0.27463(11) 0.0260(4) Uani 1 1 d .
H14A H -0.3033 0.2105 0.3133 0.039 Uiso 1 1 calc R
H14B H -0.3041 0.2922 0.2029 0.039 Uiso 1 1 calc R
H14C H -0.4129 0.3431 0.3049 0.039 Uiso 1 1 calc R
C15 C 0.03252(14) 0.26650(12) 0.43187(10) 0.0141(3) Uani 1 1 d .
C16 C -0.01356(14) 0.32287(13) 0.51719(10) 0.0162(3) Uani 1 1 d .
H16 H -0.0817 0.4002 0.5180 0.019 Uiso 1 1 calc R
C17 C 0.03769(15) 0.26877(13) 0.60068(10) 0.0171(3) Uani 1 1 d .
H17 H 0.0031 0.3089 0.6578 0.020 Uiso 1 1 calc R
C18 C 0.13900(14) 0.15658(13) 0.60141(10) 0.0159(3) Uani 1 1 d .
H18 H 0.1750 0.1193 0.6579 0.019 Uiso 1 1 calc R
C19 C 0.18566(14) 0.10104(12) 0.51694(9) 0.0137(3) Uani 1 1 d .
C20 C 0.13193(14) 0.15357(12) 0.43386(9) 0.0133(3) Uani 1 1 d .
C21 C 0.54417(14) -0.06251(12) 0.28426(10) 0.0144(3) Uani 1 1 d .
C22 C 0.42097(14) -0.19310(12) 0.29594(10) 0.0148(3) Uani 1 1 d .
C23 C 0.34461(15) -0.27189(12) 0.32373(10) 0.0177(3) Uani 1 1 d .
H23 H 0.2884 -0.2871 0.3927 0.021 Uiso 1 1 calc R
C24 C 0.35105(15) -0.32836(13) 0.24967(11) 0.0198(3) Uani 1 1 d .
H24 H 0.2996 -0.3831 0.2681 0.024 Uiso 1 1 calc R
C25 C 0.43302(15) -0.30494(13) 0.14810(11) 0.0198(3) Uani 1 1 d .
H25 H 0.4355 -0.3434 0.0980 0.024 Uiso 1 1 calc R
C26 C 0.51095(15) -0.22673(13) 0.11887(10) 0.0168(3) Uani 1 1 d .
H26 H 0.5661 -0.2106 0.0497 0.020 Uiso 1 1 calc R
C27 C 0.50516(14) -0.17323(12) 0.19429(10) 0.0144(3) Uani 1 1 d .
C28 C 0.83180(14) -0.05772(13) 0.10943(9) 0.0150(3) Uani 1 1 d .
C29 C 0.85050(16) 0.03452(13) 0.13598(10) 0.0183(3) Uani 1 1 d .
H29 H 0.7792 0.1100 0.1413 0.022 Uiso 1 1 calc R
C30 C 0.97299(16) 0.01683(14) 0.15471(10) 0.0208(3) Uani 1 1 d .
H30 H 0.9846 0.0799 0.1737 0.025 Uiso 1 1 calc R
C31 C 1.07843(16) -0.09231(14) 0.14586(10) 0.0212(3) Uani 1 1 d .
H31 H 1.1612 -0.1045 0.1602 0.025 Uiso 1 1 calc R
C32 C 1.06333(15) -0.18352(14) 0.11619(10) 0.0201(3) Uani 1 1 d .
H32 H 1.1365 -0.2576 0.1080 0.024 Uiso 1 1 calc R
C33 C 0.94045(15) -0.16578(13) 0.09860(10) 0.0174(3) Uani 1 1 d .

loop_
_atom_site_aniso_label
_atom_site_aniso_U_11
_atom_site_aniso_U_22
_atom_site_aniso_U_33
_atom_site_aniso_U_23
_atom_site_aniso_U_13
_atom_site_aniso_U_12
S1 0.01542(19) 0.01669(19) 0.01392(16) -0.00196(14) -0.00470(13) -0.00453(15)
Cl1 0.01570(18) 0.01642(18) 0.01734(16) -0.00252(13) -0.00616(13) -0.00590(14)
O1 0.0168(5) 0.0204(6) 0.0195(5) -0.0065(4) -0.0052(4) -0.0062(5)
O2 0.0209(6) 0.0166(5) 0.0231(5) -0.0016(4) -0.0092(4) -0.0027(5)
O3 0.0217(6) 0.0249(6) 0.0137(5) -0.0050(4) -0.0039(4) -0.0090(5)
O4 0.0295(7) 0.0393(7) 0.0454(7) -0.0285(6) -0.0037(6) -0.0007(6)
O5 0.0266(7) 0.0224(6) 0.0451(7) -0.0063(5) -0.0091(5) -0.0105(5)
O6 0.0272(6) 0.0160(5) 0.0247(5) -0.0075(4) -0.0028(5) -0.0058(5)
F1 0.0175(5) 0.0206(5) 0.0271(4) -0.0033(4) -0.0026(4) -0.0027(4)
F2 0.0280(5) 0.0193(5) 0.0329(5) -0.0046(4) 0.0002(4) -0.0123(4)
F3 0.0344(5) 0.0256(5) 0.0147(4) -0.0010(4) -0.0066(4) -0.0085(4)
N1 0.0325(9) 0.0461(10) 0.0254(7) 0.0036(7) -0.0141(6) -0.0174(7)
N2 0.0176(7) 0.0239(7) 0.0282(7) 0.0041(6) -0.0099(6) -0.0055(6)
N3 0.0322(8) 0.0195(7) 0.0330(7) -0.0045(6) -0.0198(6) 0.0030(6)
N4 0.0134(6) 0.0149(6) 0.0137(5) -0.0021(5) -0.0036(5) -0.0034(5)
N5 0.0135(6) 0.0137(6) 0.0120(5) -0.0028(5) -0.0038(4) -0.0014(5)
N6 0.0145(6) 0.0174(6) 0.0118(5) -0.0038(5) -0.0029(5) -0.0050(5)
N7 0.0223(7) 0.0183(7) 0.0293(7) -0.0054(6) -0.0111(6) -0.0012(6)
C1 0.0213(8) 0.0209(8) 0.0228(7) -0.0049(6) -0.0111(6) 0.0006(7)
C2 0.0178(8) 0.0164(7) 0.0154(7) -0.0022(6) -0.0072(6) -0.0005(6)
C3 0.0137(7) 0.0151(7) 0.0142(6) -0.0028(5) -0.0049(5) -0.0025(6)
C4 0.0121(7) 0.0130(7) 0.0138(6) -0.0006(5) -0.0043(5) -0.0048(6)
C5 0.0125(7) 0.0137(7) 0.0138(6) -0.0028(5) -0.0040(5) -0.0043(6)
C6 0.0133(7) 0.0132(7) 0.0131(6) -0.0031(5) -0.0031(5) -0.0023(6)
C7 0.0170(7) 0.0130(7) 0.0136(6) -0.0034(5) -0.0045(5) -0.0033(6)
C8 0.0167(8) 0.0166(7) 0.0149(6) -0.0024(6) -0.0070(6) -0.0034(6)
C9 0.0223(8) 0.0160(8) 0.0199(7) -0.0021(6) -0.0052(6) -0.0053(7)
C10 0.0135(7) 0.0153(7) 0.0130(6) -0.0028(5) -0.0031(5) -0.0013(6)
C11 0.0166(8) 0.0164(7) 0.0155(7) -0.0031(6) -0.0028(6) -0.0039(6)
C12 0.0156(8) 0.0214(8) 0.0163(7) -0.0069(6) -0.0040(6) -0.0005(6)
C13 0.0304(10) 0.0250(9) 0.0243(8) -0.0032(7) -0.0156(7) -0.0013(7)
C14 0.0209(9) 0.0344(9) 0.0242(8) -0.0088(7) -0.0093(6) -0.0049(7)
C15 0.0111(7) 0.0165(7) 0.0140(6) -0.0017(5) -0.0024(5) -0.0055(6)
C16 0.0124(7) 0.0162(7) 0.0176(7) -0.0049(6) -0.0016(5) -0.0033(6)
C17 0.0164(8) 0.0203(8) 0.0136(6) -0.0072(6) -0.0010(6) -0.0051(6)
C18 0.0167(8) 0.0194(8) 0.0121(6) -0.0016(6) -0.0044(5) -0.0069(6)
C19 0.0116(7) 0.0144(7) 0.0138(6) -0.0018(5) -0.0024(5) -0.0046(6)
C20 0.0121(7) 0.0147(7) 0.0117(6) -0.0025(5) -0.0015(5) -0.0048(6)
C21 0.0121(7) 0.0142(7) 0.0144(6) -0.0028(6) -0.0062(5) 0.0010(6)
C22 0.0145(7) 0.0139(7) 0.0140(6) -0.0034(5) -0.0059(5) -0.0001(6)
C23 0.0163(8) 0.0157(7) 0.0177(7) -0.0021(6) -0.0037(6) -0.0033(6)
C24 0.0160(8) 0.0158(7) 0.0286(8) -0.0043(6) -0.0077(6) -0.0049(6)
C25 0.0184(8) 0.0203(8) 0.0233(7) -0.0085(6) -0.0083(6) -0.0032(7)
C26 0.0142(7) 0.0192(8) 0.0157(7) -0.0054(6) -0.0050(6) -0.0018(6)
C27 0.0118(7) 0.0126(7) 0.0182(7) -0.0030(6) -0.0052(5) -0.0022(6)
C28 0.0134(7) 0.0181(7) 0.0116(6) -0.0008(5) -0.0028(5) -0.0050(6)
C29 0.0205(8) 0.0163(7) 0.0155(7) -0.0003(6) -0.0044(6) -0.0057(6)
C30 0.0257(9) 0.0233(8) 0.0176(7) 0.0002(6) -0.0080(6) -0.0131(7)
C31 0.0175(8) 0.0282(9) 0.0179(7) 0.0023(6) -0.0066(6) -0.0105(7)
C32 0.0162(8) 0.0207(8) 0.0179(7) -0.0002(6) -0.0043(6) -0.0030(6)
C33 0.0186(8) 0.0172(8) 0.0143(6) -0.0013(6) -0.0033(6) -0.0061(6)

loop_
_atom_type_symbol
_atom_type_description
_atom_type_scat_dispersion_real
_atom_type_scat_dispersion_imag
_atom_type_scat_source
C C 0.0033 0.0016 'International Tables Vol C Tables 4.2.6.8 and 6.1.1.4'
H H 0.0000 0.0000 'International Tables Vol C Tables 4.2.6.8 and 6.1.1.4'
N N 0.0061 0.0033 'International Tables Vol C Tables 4.2.6.8 and 6.1.1.4'
O O 0.0106 0.0060 'International Tables Vol C Tables 4.2.6.8 and 6.1.1.4'
Cl Cl 0.1484 0.1585 'International Tables Vol C Tables 4.2.6.8 and 6.1.1.4'
S S 0.1246 0.1234 'International Tables Vol C Tables 4.2.6.8 and 6.1.1.4'
F F 0.0171 0.0103 'International Tables Vol C Tables 4.2.6.8 and 6.1.1.4'

loop_
_geom_angle_atom_site_label_1
_geom_angle_atom_site_label_2
_geom_angle_atom_site_label_3
_geom_angle
O2 S1 O3 120.01(6)
O2 S1 N6 107.28(6)
O3 S1 N6 107.23(6)
O2 S1 C28 107.05(6)
O3 S1 C28 110.36(6)
N6 S1 C28 103.69(6)
N1 N2 N3 171.19(15)
N2 N3 C1 115.84(13)
C4 N4 C19 107.30(11)
C8 N5 C7 125.26(11)
C8 N5 C10 117.08(11)
C7 N5 C10 117.64(11)
C21 N6 C27 110.75(11)
C21 N6 S1 119.57(9)
C27 N6 S1 129.14(9)
O5 N7 O4 125.07(14)
O5 N7 C33 117.60(12)
O4 N7 C33 117.33(13)
N3 C1 C2 112.83(12)
C1 C2 C3 113.61(11)
C22 C3 C4 118.06(12)
C22 C3 C21 102.26(10)
C4 C3 C21 104.90(11)
C22 C3 C2 111.98(11)
C4 C3 C2 109.39(11)
C21 C3 C2 109.53(11)
N4 C4 C3 120.43(12)
N4 C4 C5 113.83(12)
C3 C4 C5 125.42(11)
C20 C5 C6 116.08(11)
C20 C5 C4 100.03(10)
C6 C5 C4 116.65(11)
C20 C5 Cl1 108.91(9)
C6 C5 Cl1 109.25(9)
C4 C5 Cl1 105.03(9)
C7 C6 C5 114.39(11)
N5 C7 C6 114.75(11)
O6 C8 N5 125.99(12)
O6 C8 C9 116.88(12)
N5 C8 C9 117.12(12)
F2 C9 F3 107.14(11)
F2 C9 F1 106.70(12)
F3 C9 F1 107.39(11)
F2 C9 C8 109.93(12)
F3 C9 C8 111.99(12)
F1 C9 C8 113.36(11)
N5 C10 C11 112.45(11)
N5 C10 C15 109.42(11)
C11 C10 C15 113.48(11)
C12 C11 C10 123.71(13)
C11 C12 C14 122.06(14)
C11 C12 C13 122.82(14)
C14 C12 C13 115.11(13)
C20 C15 C16 117.22(12)
C20 C15 C10 123.57(12)
C16 C15 C10 119.18(12)
C17 C16 C15 121.85(13)
C18 C17 C16 120.64(13)
C19 C18 C17 117.71(12)
C18 C19 C20 121.94(13)
C18 C19 N4 125.82(12)
C20 C19 N4 112.16(11)
C15 C20 C19 120.61(12)
C15 C20 C5 132.79(12)
C19 C20 C5 106.49(11)
O1 C21 N6 125.18(12)
O1 C21 C3 127.13(12)
N6 C21 C3 107.69(12)
C23 C22 C27 119.66(13)
C23 C22 C3 129.41(12)
C27 C22 C3 110.73(12)
C22 C23 C24 119.25(13)
C23 C24 C25 120.17(14)
C26 C25 C24 121.41(14)
C27 C26 C25 117.48(13)
C26 C27 C22 121.99(13)
C26 C27 N6 129.48(12)
C22 C27 N6 108.53(12)
C29 C28 C33 118.43(14)
C29 C28 S1 116.44(11)
C33 C28 S1 124.93(11)
C28 C29 C30 120.25(14)
C31 C30 C29 120.37(14)
C32 C31 C30 120.09(14)
C31 C32 C33 119.26(14)
C32 C33 C28 121.55(14)
C32 C33 N7 117.33(13)
C28 C33 N7 121.11(13)

loop_
_geom_bond_atom_site_label_1
_geom_bond_atom_site_label_2
_geom_bond_distance
S1 O2 1.4240(10)
S1 O3 1.4262(10)
S1 N6 1.6843(11)
S1 C28 1.7770(15)
Cl1 C5 1.8334(14)
O1 C21 1.2015(16)
O4 N7 1.2260(16)
O5 N7 1.2240(16)
O6 C8 1.2187(16)
F1 C9 1.3400(16)
F2 C9 1.3369(16)
F3 C9 1.3384(16)
N1 N2 1.1362(18)
N2 N3 1.2467(18)
N3 C1 1.4808(18)
N4 C4 1.2826(16)
N4 C19 1.4307(17)
N5 C8 1.3475(18)
N5 C7 1.4683(17)
N5 C10 1.5039(16)
N6 C21 1.4160(16)
N6 C27 1.4384(18)
N7 C33 1.4689(19)
C1 C2 1.5229(19)
C2 C3 1.5518(18)
C3 C22 1.5151(19)
C3 C4 1.5250(19)
C3 C21 1.5487(19)
C4 C5 1.5429(19)
C5 C20 1.5120(18)
C5 C6 1.5279(17)
C6 C7 1.5276(18)
C8 C9 1.5519(19)
C10 C11 1.514(2)
C10 C15 1.5196(18)
C11 C12 1.3378(19)
C12 C14 1.498(2)
C12 C13 1.502(2)
C15 C20 1.3869(18)
C15 C16 1.4014(18)
C16 C17 1.3904(19)
C17 C18 1.3888(19)
C18 C19 1.3837(18)
C19 C20 1.3991(18)
C22 C23 1.384(2)
C22 C27 1.4007(18)
C23 C24 1.388(2)
C24 C25 1.3977(19)
C25 C26 1.389(2)
C26 C27 1.3833(19)
C28 C29 1.390(2)
C28 C33 1.3936(19)
C29 C30 1.388(2)
C30 C31 1.385(2)
C31 C32 1.382(2)
C32 C33 1.383(2)
